data_9004718
loop_
_publ_author_name
'Piilonen, P. C.'
'McDonald, A. M.'
'Lalonde, A. E.'

_publ_section_title
;
 Insights into astrophyllite-group minerals II: Crystal chemistry
 Sample: MSH3
;
_journal_name_full 'The Canadian Mineralogist'
_journal_page_first 27
_journal_page_last 54
_journal_paper_doi 10.2113/gscanmin.41.1.27
_journal_volume 41
_journal_year 2003
_chemical_compound_source 'nepheline syenite pegmatite at Mont Saint-Hilaire, Quebec, Canada'
_chemical_formula_sum 'F0.5 H4 K2 Mg0.117 Mn5.474 Na Nb0.752 O30 Si8 Ti1.248 Zn0.383'
_chemical_name_mineral Kupletskite
_space_group_IT_number 2
_symmetry_space_group_name_Hall '-P 1'
_symmetry_space_group_name_H-M 'P -1'
_cell_angle_alpha 112.961
_cell_angle_beta 94.746
_cell_angle_gamma 103.117
_cell_formula_units_Z 1
_cell_length_a 5.3887
_cell_length_b 11.913
_cell_length_c 11.751
_cell_volume 664.019
_database_code_amcsd 0005811
_exptl_crystal_density_diffrn 3.195
_cod_original_formula_sum 'Mn5.474 Na Zn.383 Mg.117 (Ti1.248 Nb.752) Si8 K2 O30 F.5 H4'
_cod_database_code 9004718

loop_
_space_group_symop_operation_xyz
x,y,z
-x,-y,-z

loop_
_atom_site_aniso_label
_atom_site_aniso_U_11
_atom_site_aniso_U_22
_atom_site_aniso_U_33
_atom_site_aniso_U_12
_atom_site_aniso_U_13
_atom_site_aniso_U_23
Mn(1) 0.00620 0.01000 0.01270 0.00170 0.00270 0.00470
Na(1) 0.00620 0.01000 0.01270 0.00170 0.00270 0.00470
Mn(2) 0.00870 0.01060 0.01630 0.00230 0.00430 0.00590
Mn(3) 0.00810 0.01150 0.01450 0.00290 0.00460 0.00690
Zn(4) 0.00770 0.01060 0.01290 0.00160 0.00270 0.00430
Mg(4) 0.00770 0.01060 0.01290 0.00160 0.00270 0.00430
Ti 0.00470 0.00990 0.01810 0.00190 0.00370 0.00730
Nb 0.00470 0.00990 0.01810 0.00190 0.00370 0.00730
Si(1) 0.00970 0.00820 0.01160 0.00150 0.00210 0.00420
Si(2) 0.00880 0.00800 0.01470 0.00170 0.00300 0.00570
Si(3) 0.01010 0.00880 0.01370 0.00140 0.00220 0.00530
Si(4) 0.00870 0.01230 0.01060 0.00170 0.00360 0.00580
Na 0.03640 0.01970 0.00860 0.00440 0.00080 0.00470
O(1) 0.01140 0.01350 0.01560 0.00550 0.00380 0.00490
O(2) 0.00980 0.01000 0.01530 0.00290 0.00210 0.00350
O(3) 0.00690 0.01140 0.01340 0.00220 0.00460 0.00590
O-H(4) 0.01520 0.01060 0.02300 0.00490 0.00510 0.00990
O-H(5) 0.01060 0.01420 0.01670 0.00190 0.00200 0.00470
O(6) 0.01340 0.00610 0.01740 0.00170 0.00360 0.00600
O(7) 0.01240 0.01160 0.01250 0.00600 0.00610 0.00400
O(8) 0.01130 0.02180 0.01580 -0.00080 0.00300 0.01010
O(9) 0.02270 0.03040 0.01830 -0.01830 0.01320 -0.00030
O(10) 0.01800 0.02180 0.01530 0.01100 0.00570 0.00780
O(11) 0.04890 0.04600 0.01910 0.04180 0.01510 0.01630
O(12) 0.04670 0.02860 0.01950 0.03100 -0.01070 -0.00470
O(13) 0.03950 0.01320 0.01520 0.00340 0.00420 0.00210
O(14) 0.04050 0.01300 0.01660 0.00440 0.00670 0.00820
O(15) 0.01950 0.04780 0.01930 -0.02330 -0.00680 0.01930
F(16) 0.01340 0.02810 0.02230 0.00820 0.00700 0.01370

loop_
_atom_site_label
_atom_site_fract_x
_atom_site_fract_y
_atom_site_fract_z
_atom_site_occupancy
_atom_site_U_iso_or_equiv
Mn(1) 0.85030 0.20600 0.47860 0.74100 0.00970
Na(1) 0.85030 0.20600 0.47860 0.25900 0.00970
Mn(2) 0.27910 0.06673 0.48762 1.01100 0.01180
Mn(3) 0.42290 0.35239 0.48466 0.99600 0.01070
Zn(4) 0.00000 0.50000 0.50000 0.38300 0.01070
Mg(4) 0.00000 0.50000 0.50000 0.11700 0.01070
Ti 0.07750 0.08393 0.19176 0.62400 0.01040
Nb 0.07750 0.08393 0.19176 0.37600 0.01040
Si(1) 0.67960 0.27320 0.23150 1.00000 0.01000
Si(2) 0.81420 0.54650 0.25370 1.00000 0.01020
Si(3) 0.37990 0.67520 0.25640 1.00000 0.01090
Si(4) 0.50770 0.93080 0.23560 1.00000 0.01030
K1 0.13510 0.26840 0.99580 0.83300 0.04540
K2 0.11000 0.21600 0.99800 0.16700 0.04540
Na 0.50000 0.00000 0.00000 0.48200 0.02290
O(1) 0.72830 0.32090 0.38340 1.00000 0.01350
O(2) 0.14800 0.15910 0.36720 1.00000 0.01230
O(3) 0.13020 0.39470 0.59510 1.00000 0.01030
O-H(4) 0.29350 0.46250 0.39880 1.00000 0.01500
O-H(5) 0.99220 0.11840 0.59610 1.00000 0.01480
O(6) 0.55640 0.25810 0.59160 1.00000 0.01210
O(7) 0.57270 0.01280 0.38670 1.00000 0.01180
O(8) 0.07440 0.59130 0.20210 1.00000 0.01650
O(9) 0.24440 0.04170 0.82700 1.00000 0.03120
O(10) 0.42930 0.41500 0.80020 1.00000 0.01730
O(11) 0.12640 0.80740 0.82990 1.00000 0.03150
O(12) 0.26270 0.95650 0.17150 1.00000 0.03390
O(13) 0.26430 0.60700 0.80850 1.00000 0.02470
O(14) 0.57240 0.22250 0.80290 1.00000 0.02320
O(15) 0.38340 0.19330 0.16910 1.00000 0.03370
F(16) 0.00000 0.00000 0.00000 0.50000 0.01970

loop_
_cod_changelog_entry_id
_cod_changelog_entry_author
_cod_changelog_entry_date
_cod_changelog_entry_text
1
;cod-tools version 3.10.1
Id: cif_fix_AMCSD_aniso_labels 10200 2024-08-01 14:09:44Z saulius
;
2024-08-02T12:20:45+03:00
;Changed the following '_atom_site_aniso_label' values:
'OH(4)' -> 'O-H(4)'
'OH(5)' -> 'O-H(5)'
;

loop_
_cod_related_entry_id
_cod_related_entry_database
_cod_related_entry_code
1 AMCSD 0005811
